data_4131332
loop_
_publ_author_name
'Ohtawa, Masaki'
'Krambis, Michael J.'
'Cerne, Rok'
'Schkeryantz, Jeffrey M.'
'Witkin, Jeffrey M.'
'Shenvi, Ryan A.'

_publ_section_title
;
 Synthesis of (-)-11-O-Debenzoyltashironin: Neurotrophic Sesquiterpenes
 Cause Hyperexcitation.
;
_journal_issue 28
_journal_name_full 'Journal of the American Chemical Society'
_journal_page_first 9637
_journal_page_last 9644
_journal_paper_doi 10.1021/jacs.7b04206
_journal_volume 139
_journal_year 2017
_chemical_formula_moiety 'C15 H20 O3'
_chemical_formula_sum 'C15 H20 O3'
_chemical_formula_weight 248.31
_space_group_crystal_system monoclinic
_space_group_IT_number 14
_space_group_name_Hall '-P 2ybc'
_space_group_name_H-M_alt 'P 1 21/c 1'
_atom_sites_solution_hydrogens geom
_atom_sites_solution_primary dual
_atom_sites_solution_secondary difmap
_audit_creation_date 2017-04-12
_audit_creation_method
;
Olex2 1.2-beta
(compiled 2017.03.28 svn.r3405 for OlexSys, GUI svn.r5335)
;
_cell_angle_alpha 90
_cell_angle_beta 99.133(4)
_cell_angle_gamma 90
_cell_formula_units_Z 4
_cell_length_a 10.0498(15)
_cell_length_b 11.7372(17)
_cell_length_c 10.9640(16)
_cell_measurement_reflns_used 9843
_cell_measurement_temperature 100.0
_cell_measurement_theta_max 68.249
_cell_measurement_theta_min 4.084
_cell_volume 1276.9(3)
_computing_cell_refinement 'SAINT v8.37A (Bruker, 2016)'
_computing_data_collection 'APEX3 v2016.9-0 (Bruker, 2016)'
_computing_data_reduction 'SAINT v8.37A (Bruker, 2016)'
_computing_molecular_graphics 'Olex2 (Dolomanov et al., 2009)'
_computing_publication_material 'Olex2 (Dolomanov et al., 2009)'
_computing_structure_refinement 'ShelXL (Sheldrick, 2015)'
_computing_structure_solution 'ShelXT (Sheldrick, 2015)'
_diffrn_ambient_temperature 100.0
_diffrn_detector 'Bruker Platinum135 CCD'
_diffrn_detector_area_resol_mean 7.9
_diffrn_detector_type 'CCD Area Detector'
_diffrn_measured_fraction_theta_full 0.999
_diffrn_measured_fraction_theta_max 0.997
_diffrn_measurement_device 'Fixed Chi Three-Circle Diffractometer'
_diffrn_measurement_device_type 'Brugaku D8 Pt-135'
_diffrn_measurement_method '\f and \w scans'
_diffrn_radiation_monochromator 'Double Bounce Multilayer Mirrors'
_diffrn_radiation_probe x-ray
_diffrn_radiation_type CuK\a
_diffrn_radiation_wavelength 1.54178
_diffrn_radiation_xray_symbol K-L~3~
_diffrn_reflns_av_R_equivalents 0.0454
_diffrn_reflns_av_unetI/netI 0.0292
_diffrn_reflns_Laue_measured_fraction_full 0.999
_diffrn_reflns_Laue_measured_fraction_max 0.997
_diffrn_reflns_limit_h_max 12
_diffrn_reflns_limit_h_min -12
_diffrn_reflns_limit_k_max 14
_diffrn_reflns_limit_k_min -14
_diffrn_reflns_limit_l_max 13
_diffrn_reflns_limit_l_min -13
_diffrn_reflns_number 18528
_diffrn_reflns_point_group_measured_fraction_full 0.999
_diffrn_reflns_point_group_measured_fraction_max 0.997
_diffrn_reflns_theta_full 68.000
_diffrn_reflns_theta_max 68.263
_diffrn_reflns_theta_min 4.456
_diffrn_source 'Micro Focus Rotating Anode'
_diffrn_source_type 'Rigaku MicroMax-007HF'
_diffrn_standards_number 0
_exptl_absorpt_coefficient_mu 0.712
_exptl_absorpt_correction_T_max 0.3201
_exptl_absorpt_correction_T_min 0.2258
_exptl_absorpt_correction_type multi-scan
_exptl_absorpt_process_details
'SADABS-2016/2 (Bruker,2016/2) was used for absorption correction. wR2(int) was 0.0946 before and 0.0658 after correction. The Ratio of minimum to maximum transmission is 0.7054. The \l/2 correction factor is Not present.'
_exptl_crystal_colour Colorless
_exptl_crystal_colour_primary Colorless
_exptl_crystal_density_diffrn 1.292
_exptl_crystal_description Plate
_exptl_crystal_F_000 536
_exptl_crystal_size_max 0.184
_exptl_crystal_size_mid 0.177
_exptl_crystal_size_min 0.069
_refine_diff_density_max 0.215
_refine_diff_density_min -0.264
_refine_diff_density_rms 0.061
_refine_ls_extinction_method none
_refine_ls_goodness_of_fit_ref 1.090
_refine_ls_hydrogen_treatment constr
_refine_ls_matrix_type full
_refine_ls_number_parameters 166
_refine_ls_number_reflns 2335
_refine_ls_number_restraints 0
_refine_ls_restrained_S_all 1.090
_refine_ls_R_factor_all 0.0405
_refine_ls_R_factor_gt 0.0396
_refine_ls_shift/su_max 0.000
_refine_ls_shift/su_mean 0.000
_refine_ls_structure_factor_coef Fsqd
_refine_ls_weighting_details 'w=1/[\s^2^(Fo^2^)+(0.0432P)^2^+0.6591P] where P=(Fo^2^+2Fc^2^)/3'
_refine_ls_weighting_scheme calc
_refine_ls_wR_factor_gt 0.0994
_refine_ls_wR_factor_ref 0.1001
_reflns_Friedel_coverage 0.000
_reflns_number_gt 2251
_reflns_number_total 2335
_reflns_threshold_expression 'I > 2\s(I)'
_cod_data_source_file ja7b04206_si_003.cif
_cod_data_source_block Shenvi109
_cod_depositor_comments
;
The following automatic conversions were performed:

data item '_diffrn_radiation_probe' value 'X-ray' was changed to
'x-ray' in accordance with the
/home/saulius/struct/COD-crude-data/automatic-downloads/DataCite-retrospective/ACS/depositions/lib/dictionaries/cif_core.dic
dictionary named 'cif_core.dic' version 2.4.2 last updated on
2011-04-26.

Automatic conversion script
Id: cif_fix_values 6909 2019-04-08 15:41:33Z antanas 
;
_cod_database_code 4131332
_shelx_shelxl_version_number 2016/6
_shelx_space_group_comment
;
The symmetry employed for this shelxl refinement is uniquely defined
by the following loop, which should always be used as a source of
symmetry information in preference to the above space-group names.
They are only intended as comments.
;
_shelx_estimated_absorpt_t_max 0.952
_shelx_estimated_absorpt_t_min 0.880
_olex2_refinement_description
;
1. Fixed Uiso
 At 1.2 times of:
  All C(H) groups, All C(H,H) groups
 At 1.5 times of:
  All C(H,H,H) groups
2.a Ternary CH refined with riding coordinates:
 C9(H9)
2.b Secondary CH2 refined with riding coordinates:
 C1(H1A,H1B), C4(H4A,H4B), C7(H7A,H7B), C8(H8A,H8B), C11(H11A,H11B)
2.c Idealised Me refined as rotating group:
 C13(H13A,H13B,H13C), C14(H14A,H14B,H14C), C15(H15A,H15B,H15C)
;
_olex2_submission_special_instructions 'No special instructions were received'

loop_
_space_group_symop_operation_xyz
'x, y, z'
'-x, y+1/2, -z+1/2'
'-x, -y, -z'
'x, -y-1/2, z-1/2'

loop_
_atom_site_label
_atom_site_type_symbol
_atom_site_fract_x
_atom_site_fract_y
_atom_site_fract_z
_atom_site_U_iso_or_equiv
_atom_site_adp_type
_atom_site_occupancy
_atom_site_site_symmetry_order
_atom_site_calc_flag
_atom_site_refinement_flags_posn
O1 O 0.21408(9) 0.29544(8) 0.97438(8) 0.0230(2) Uani 1 1 d .
O2 O 0.20290(9) 0.58960(7) 0.60729(8) 0.0175(2) Uani 1 1 d .
O3 O 0.31106(9) 0.59042(9) 0.44539(8) 0.0259(3) Uani 1 1 d .
C1 C 0.30582(12) 0.32945(11) 0.78920(12) 0.0178(3) Uani 1 1 d .
H1A H 0.280670 0.276421 0.719116 0.021 Uiso 1 1 calc R
H1B H 0.390020 0.300933 0.839067 0.021 Uiso 1 1 calc R
C2 C 0.19533(12) 0.33028(10) 0.86801(11) 0.0161(3) Uani 1 1 d .
C3 C 0.06159(12) 0.37546(10) 0.81006(11) 0.0154(3) Uani 1 1 d .
C4 C 0.03097(12) 0.36991(10) 0.66847(11) 0.0166(3) Uani 1 1 d .
H4A H 0.098109 0.332309 0.624941 0.020 Uiso 1 1 calc R
H4B H -0.064016 0.358652 0.629780 0.020 Uiso 1 1 calc R
C5 C 0.06820(12) 0.48212(10) 0.72865(11) 0.0149(3) Uani 1 1 d .
C6 C 0.20694(12) 0.53256(10) 0.72745(11) 0.0147(3) Uani 1 1 d .
C7 C 0.24559(13) 0.62531(11) 0.82488(12) 0.0187(3) Uani 1 1 d .
H7A H 0.200655 0.698325 0.798604 0.022 Uiso 1 1 calc R
H7B H 0.221011 0.602589 0.905373 0.022 Uiso 1 1 calc R
C8 C 0.39777(13) 0.63516(12) 0.83300(13) 0.0217(3) Uani 1 1 d .
H8A H 0.438717 0.674412 0.909774 0.026 Uiso 1 1 calc R
H8B H 0.422056 0.676487 0.760945 0.026 Uiso 1 1 calc R
C9 C 0.44149(12) 0.51082(11) 0.83327(12) 0.0181(3) Uani 1 1 d .
H9 H 0.432626 0.479797 0.916544 0.022 Uiso 1 1 calc R
C10 C 0.33175(12) 0.44921(10) 0.73832(11) 0.0146(3) Uani 1 1 d .
C11 C 0.36360(12) 0.44574(11) 0.60613(11) 0.0169(3) Uani 1 1 d .
H11A H 0.462091 0.449606 0.606655 0.020 Uiso 1 1 calc R
H11B H 0.328691 0.374712 0.563991 0.020 Uiso 1 1 calc R
C12 C 0.29487(12) 0.54785(11) 0.54215(11) 0.0178(3) Uani 1 1 d .
C13 C -0.04966(13) 0.36325(11) 0.88701(12) 0.0199(3) Uani 1 1 d .
H13A H -0.135361 0.387393 0.838408 0.030 Uiso 1 1 calc GR
H13B H -0.029457 0.410988 0.960967 0.030 Uiso 1 1 calc GR
H13C H -0.056336 0.283433 0.911586 0.030 Uiso 1 1 calc GR
C14 C -0.04298(13) 0.57027(11) 0.72508(13) 0.0201(3) Uani 1 1 d .
H14A H -0.130441 0.531713 0.716951 0.030 Uiso 1 1 calc GR
H14B H -0.041716 0.621119 0.654381 0.030 Uiso 1 1 calc GR
H14C H -0.028535 0.614855 0.801619 0.030 Uiso 1 1 calc GR
C15 C 0.58714(13) 0.49125(14) 0.81635(14) 0.0280(3) Uani 1 1 d .
H15A H 0.604607 0.409234 0.813321 0.042 Uiso 1 1 calc GR
H15B H 0.647566 0.525187 0.885793 0.042 Uiso 1 1 calc GR
H15C H 0.603039 0.526720 0.739034 0.042 Uiso 1 1 calc GR

loop_
_atom_site_aniso_label
_atom_site_aniso_U_11
_atom_site_aniso_U_22
_atom_site_aniso_U_33
_atom_site_aniso_U_23
_atom_site_aniso_U_13
_atom_site_aniso_U_12
O1 0.0238(5) 0.0245(5) 0.0196(5) 0.0061(4) -0.0004(4) -0.0012(4)
O2 0.0161(4) 0.0200(5) 0.0171(5) 0.0047(3) 0.0047(3) 0.0022(3)
O3 0.0212(5) 0.0386(6) 0.0184(5) 0.0066(4) 0.0049(4) 0.0015(4)
C1 0.0144(6) 0.0171(6) 0.0210(6) 0.0012(5) 0.0002(5) 0.0034(5)
C2 0.0175(6) 0.0118(6) 0.0184(6) 0.0002(5) 0.0006(5) -0.0018(5)
C3 0.0147(6) 0.0144(6) 0.0172(6) 0.0000(5) 0.0025(5) -0.0003(4)
C4 0.0139(6) 0.0176(6) 0.0176(6) -0.0005(5) 0.0000(5) -0.0006(5)
C5 0.0130(6) 0.0156(6) 0.0159(6) 0.0012(5) 0.0016(5) 0.0010(5)
C6 0.0150(6) 0.0155(6) 0.0136(6) 0.0019(5) 0.0026(4) 0.0011(5)
C7 0.0178(6) 0.0175(6) 0.0209(6) -0.0035(5) 0.0034(5) -0.0006(5)
C8 0.0192(7) 0.0229(7) 0.0229(7) -0.0052(5) 0.0033(5) -0.0051(5)
C9 0.0134(6) 0.0253(7) 0.0151(6) -0.0037(5) 0.0001(5) -0.0015(5)
C10 0.0107(6) 0.0175(6) 0.0151(6) -0.0011(5) 0.0004(4) 0.0004(4)
C11 0.0135(6) 0.0211(6) 0.0161(6) -0.0033(5) 0.0020(5) 0.0004(5)
C12 0.0122(6) 0.0254(7) 0.0155(6) -0.0015(5) 0.0010(5) -0.0031(5)
C13 0.0190(6) 0.0183(6) 0.0237(7) -0.0004(5) 0.0073(5) -0.0015(5)
C14 0.0142(6) 0.0184(6) 0.0279(7) 0.0034(5) 0.0039(5) 0.0026(5)
C15 0.0130(6) 0.0437(9) 0.0264(7) -0.0109(6) 0.0001(5) -0.0016(6)

loop_
_atom_type_symbol
_atom_type_description
_atom_type_scat_dispersion_real
_atom_type_scat_dispersion_imag
_atom_type_scat_source
C C 0.0181 0.0091 'International Tables Vol C Tables 4.2.6.8 and 6.1.1.4'
H H 0.0000 0.0000 'International Tables Vol C Tables 4.2.6.8 and 6.1.1.4'
O O 0.0492 0.0322 'International Tables Vol C Tables 4.2.6.8 and 6.1.1.4'

loop_
_geom_angle_atom_site_label_1
_geom_angle_atom_site_label_2
_geom_angle_atom_site_label_3
_geom_angle
C12 O2 C6 112.66(9)
H1A C1 H1B 107.9
C2 C1 H1A 109.1
C2 C1 H1B 109.1
C2 C1 C10 112.38(10)
C10 C1 H1A 109.1
C10 C1 H1B 109.1
O1 C2 C1 121.84(11)
O1 C2 C3 121.20(12)
C3 C2 C1 116.96(10)
C2 C3 C4 116.01(10)
C2 C3 C5 114.59(10)
C2 C3 C13 115.18(11)
C4 C3 C5 58.02(8)
C13 C3 C4 120.89(11)
C13 C3 C5 120.21(10)
C3 C4 H4A 117.6
C3 C4 H4B 117.6
H4A C4 H4B 114.7
C5 C4 C3 61.32(8)
C5 C4 H4A 117.6
C5 C4 H4B 117.6
C4 C5 C3 60.66(8)
C4 C5 C6 120.43(10)
C4 C5 C14 117.23(10)
C6 C5 C3 116.44(10)
C6 C5 C14 114.04(10)
C14 C5 C3 117.90(10)
O2 C6 C5 106.88(9)
O2 C6 C7 105.60(10)
O2 C6 C10 104.94(9)
C5 C6 C7 113.77(10)
C5 C6 C10 118.52(10)
C7 C6 C10 106.08(9)
C6 C7 H7A 111.0
C6 C7 H7B 111.0
H7A C7 H7B 109.0
C8 C7 C6 103.65(10)
C8 C7 H7A 111.0
C8 C7 H7B 111.0
C7 C8 H8A 111.3
C7 C8 H8B 111.3
C7 C8 C9 102.35(10)
H8A C8 H8B 109.2
C9 C8 H8A 111.3
C9 C8 H8B 111.3
C8 C9 H9 106.4
C8 C9 C10 105.56(10)
C10 C9 H9 106.4
C15 C9 C8 115.27(11)
C15 C9 H9 106.4
C15 C9 C10 115.99(10)
C1 C10 C6 114.32(10)
C1 C10 C9 108.67(10)
C9 C10 C6 103.34(9)
C11 C10 C1 112.86(10)
C11 C10 C6 103.14(9)
C11 C10 C9 114.17(10)
C10 C11 H11A 110.6
C10 C11 H11B 110.6
H11A C11 H11B 108.7
C12 C11 C10 105.73(10)
C12 C11 H11A 110.6
C12 C11 H11B 110.6
O2 C12 C11 110.26(10)
O3 C12 O2 121.01(12)
O3 C12 C11 128.71(12)
C3 C13 H13A 109.5
C3 C13 H13B 109.5
C3 C13 H13C 109.5
H13A C13 H13B 109.5
H13A C13 H13C 109.5
H13B C13 H13C 109.5
C5 C14 H14A 109.5
C5 C14 H14B 109.5
C5 C14 H14C 109.5
H14A C14 H14B 109.5
H14A C14 H14C 109.5
H14B C14 H14C 109.5
C9 C15 H15A 109.5
C9 C15 H15B 109.5
C9 C15 H15C 109.5
H15A C15 H15B 109.5
H15A C15 H15C 109.5
H15B C15 H15C 109.5

loop_
_geom_bond_atom_site_label_1
_geom_bond_atom_site_label_2
_geom_bond_distance
O1 C2 1.2219(16)
O2 C6 1.4725(14)
O2 C12 1.3469(16)
O3 C12 1.2068(16)
C1 H1A 0.9900
C1 H1B 0.9900
C1 C2 1.5113(18)
C1 C10 1.5496(17)
C2 C3 1.4901(17)
C3 C4 1.5353(17)
C3 C5 1.5450(17)
C3 C13 1.5106(17)
C4 H4A 0.9900
C4 H4B 0.9900
C4 C5 1.4938(17)
C5 C6 1.5167(17)
C5 C14 1.5188(17)
C6 C7 1.5314(17)
C6 C10 1.5803(16)
C7 H7A 0.9900
C7 H7B 0.9900
C7 C8 1.5223(18)
C8 H8A 0.9900
C8 H8B 0.9900
C8 C9 1.5240(19)
C9 H9 1.0000
C9 C10 1.5679(16)
C9 C15 1.5219(18)
C10 C11 1.5336(17)
C11 H11A 0.9900
C11 H11B 0.9900
C11 C12 1.5005(18)
C13 H13A 0.9800
C13 H13B 0.9800
C13 H13C 0.9800
C14 H14A 0.9800
C14 H14B 0.9800
C14 H14C 0.9800
C15 H15A 0.9800
C15 H15B 0.9800
C15 H15C 0.9800
